data_2204396
loop_
_publ_author_name
'Gao, Shan'
'Huo, Li-Hua'
'Gu, Chang-Sheng'
'Zhao, Hui'
'Ng, Seik Weng'

_publ_section_title
;
 Bis[(acetato-\k<i>O</i>)bis(2,2'-bipyridine-\k^2^<i>N,N</i>')copper(II)]
 4-carboxyphenoxyacetate hexahydrate
;
_journal_issue 10
_journal_name_full 'Acta Crystallographica Section E'
_journal_page_first m1487
_journal_page_last m1489
_journal_paper_doi 10.1107/S160053680402327X
_journal_volume 60
_journal_year 2004
_chemical_formula_iupac '[Cu (C2 H3 O2) (C10 H8 N2)2]2 (C9 H6 O5). 6H2 O'
_chemical_formula_moiety '2C22 H19 Cu N4 O2 +, C9 H6 O5 2-, 6H2 O'
_chemical_formula_sum 'C53 H56 Cu2 N8 O15'
_chemical_formula_weight 1172.14
_chemical_name_systematic
;
Bis[(acetato-\kO)bis(2,2'-bipyridine-\k^2^N,N')copper(II)]
4-carboxyphenoxyacetate hexahydrate
;
_space_group_IT_number 2
_symmetry_cell_setting triclinic
_symmetry_space_group_name_Hall '-P 1'
_symmetry_space_group_name_H-M 'P -1'
_atom_sites_solution_hydrogens geom
_atom_sites_solution_primary direct
_atom_sites_solution_secondary difmap
_audit_creation_method SHELXL-97
_cell_angle_alpha 86.95(3)
_cell_angle_beta 67.22(3)
_cell_angle_gamma 70.38(3)
_cell_formula_units_Z 2
_cell_length_a 14.385(2)
_cell_length_b 14.605(2)
_cell_length_c 14.655(2)
_cell_measurement_reflns_used 24035
_cell_measurement_temperature 295(2)
_cell_measurement_theta_max 27.4
_cell_measurement_theta_min 3.3
_cell_volume 2663.5(11)
_computing_cell_refinement RAPID-AUTO
_computing_data_collection 'RAPID-AUTO (Rigaku, 1998)'
_computing_data_reduction 'CrystalStructure (Rigaku/MSC, 2002)'
_computing_molecular_graphics 'ORTEPII (Johnson, 1976)'
_computing_publication_material SHELXL97
_computing_structure_refinement 'SHELXL97 (Sheldrick, 1997)'
_computing_structure_solution 'SHELXS97 (Sheldrick, 1997)'
_diffrn_ambient_temperature 295(2)
_diffrn_measured_fraction_theta_full 0.989
_diffrn_measured_fraction_theta_max 0.989
_diffrn_measurement_device_type 'Rigaku R-AXIS RAPID'
_diffrn_measurement_method \w
_diffrn_radiation_monochromator graphite
_diffrn_radiation_source 'fine-focus sealed tube'
_diffrn_radiation_type MoK\a
_diffrn_radiation_wavelength 0.71073
_diffrn_reflns_av_R_equivalents 0.0360
_diffrn_reflns_av_sigmaI/netI 0.0564
_diffrn_reflns_limit_h_max 18
_diffrn_reflns_limit_h_min -18
_diffrn_reflns_limit_k_max 18
_diffrn_reflns_limit_k_min -18
_diffrn_reflns_limit_l_max 18
_diffrn_reflns_limit_l_min -16
_diffrn_reflns_number 25444
_diffrn_reflns_theta_full 27.37
_diffrn_reflns_theta_max 27.37
_diffrn_reflns_theta_min 3.02
_diffrn_standards_decay_% 0
_diffrn_standards_interval_count 0
_diffrn_standards_interval_time 0
_diffrn_standards_number 0
_exptl_absorpt_coefficient_mu 0.875
_exptl_absorpt_correction_T_max 0.851
_exptl_absorpt_correction_T_min 0.490
_exptl_absorpt_correction_type multi-scan
_exptl_absorpt_process_details '(ABSCOR; Higashi, 1995)'
_exptl_crystal_colour Colorless
_exptl_crystal_density_diffrn 1.462
_exptl_crystal_density_method 'not measured'
_exptl_crystal_description Prism
_exptl_crystal_F_000 1216
_exptl_crystal_size_max 0.39
_exptl_crystal_size_mid 0.26
_exptl_crystal_size_min 0.19
_refine_diff_density_max 0.360
_refine_diff_density_min -0.199
_refine_ls_extinction_method none
_refine_ls_goodness_of_fit_ref 0.979
_refine_ls_hydrogen_treatment constr
_refine_ls_matrix_type full
_refine_ls_number_parameters 741
_refine_ls_number_reflns 11950
_refine_ls_number_restraints 18
_refine_ls_restrained_S_all 0.978
_refine_ls_R_factor_all 0.0934
_refine_ls_R_factor_gt 0.0464
_refine_ls_shift/su_max 0.001
_refine_ls_shift/su_mean 0.000
_refine_ls_structure_factor_coef Fsqd
_refine_ls_weighting_details 'calc w = 1/[\s^2^(Fo^2^)+(0.0562P)^2^] where P = (Fo^2^+2Fc^2^)/3'
_refine_ls_weighting_scheme calc
_refine_ls_wR_factor_gt 0.0935
_refine_ls_wR_factor_ref 0.1063
_reflns_number_gt 7589
_reflns_number_total 11950
_reflns_threshold_expression I>2\s(I)
_cod_data_source_file su6144.cif
_cod_data_source_block I
_cod_depositor_comments
;
The following automatic conversions were performed:
'_exptl_absorpt_correction_type' value 'Multi-scan' changed to
'multi-scan' according to
'/home/saulius/struct/CIF-dictionaries/cif_core.dic' dictionary named
'cif_core.dic' version 2.4.1 from 2010-06-29.

Automatic conversion script
Id: cif_fix_enum 1527 2010-12-29 10:47:43Z saulius 

The following automatic conversions were performed:

'_exptl_absorpt_correction_type' value 'Multi-scan' changed to
'multi-scan' according to
/home/saulius/struct/CIF-dictionaries/cif_core.dic dictionary named
'cif_core.dic' version 2.4.1 from 2010-06-29.

Automatic conversion script
Id: cif_fix_values 1715 2011-07-08 13:25:40Z adriana 
;
_cod_original_cell_volume 2663.5(7)
_cod_database_code 2204396
_cod_database_fobs_code 2204396

loop_
_symmetry_equiv_pos_as_xyz
'x, y, z'
'-x, -y, -z'

loop_
_atom_site_label
_atom_site_fract_x
_atom_site_fract_y
_atom_site_fract_z
_atom_site_U_iso_or_equiv
_atom_site_adp_type
_atom_site_calc_flag
_atom_site_refinement_flags
_atom_site_occupancy
_atom_site_type_symbol
Cu1 0.34160(2) 0.15188(2) 0.23992(2) 0.03732(10) Uani d . 1 Cu
Cu2 0.15910(2) 0.37476(2) 0.73343(2) 0.03987(10) Uani d . 1 Cu
O1 0.39016(16) 0.01175(13) 0.26043(13) 0.0497(5) Uani d . 1 O
O2 0.48471(18) 0.05024(17) 0.33051(15) 0.0673(6) Uani d . 1 O
O3 0.11679(16) 0.51769(14) 0.74172(13) 0.0528(5) Uani d . 1 O
O4 0.04669(18) 0.50305(17) 0.63510(15) 0.0686(6) Uani d . 1 O
O5 0.18415(17) 0.82297(17) 0.88636(13) 0.0676(6) Uani d . 1 O
O6 0.06630(16) 0.91883(15) 0.82880(13) 0.0554(5) Uani d . 1 O
O7 0.17930(16) 0.83757(15) 0.64672(12) 0.0565(5) Uani d . 1 O
O8 0.46961(18) 0.61600(19) 0.21591(15) 0.0793(7) Uani d . 1 O
O9 0.32143(19) 0.69885(16) 0.19503(14) 0.0692(6) Uani d . 1 O
O1w 0.38179(18) 0.68106(18) 0.84137(16) 0.0669(6) Uani d D 1 O
H1w1 0.389(2) 0.657(3) 0.8930(16) 0.100 Uiso d D 1 H
H1w2 0.3167(13) 0.718(2) 0.856(2) 0.100 Uiso d D 1 H
O2w 0.0358(2) 0.88652(17) 1.07831(15) 0.0785(7) Uani d D 1 O
H2w1 0.079(3) 0.871(2) 1.0178(12) 0.118 Uiso d D 1 H
H2w2 0.006(3) 0.9481(8) 1.088(3) 0.118 Uiso d D 1 H
O3w 0.4522(3) 0.6069(2) 0.99971(17) 0.0984(9) Uani d D 1 O
H3w1 0.413(3) 0.636(3) 1.0569(16) 0.148 Uiso d D 1 H
H3w2 0.454(4) 0.5477(12) 0.999(3) 0.148 Uiso d D 1 H
O4w -0.0390(2) 0.99179(19) 0.67893(17) 0.0721(6) Uani d D 1 O
H4w1 0.000(3) 0.956(2) 0.707(2) 0.108 Uiso d D 1 H
H4w2 -0.071(3) 1.0484(12) 0.710(2) 0.108 Uiso d D 1 H
O5w 0.6052(3) 0.4695(2) 0.27852(19) 0.0919(8) Uani d D 1 O
H5w1 0.565(3) 0.5218(16) 0.266(3) 0.138 Uiso d D 1 H
H5w2 0.613(3) 0.4218(18) 0.242(3) 0.138 Uiso d D 1 H
O6w 0.1158(2) 0.8171(2) 0.22408(15) 0.0730(7) Uani d D 1 O
H6w1 0.1800(14) 0.779(2) 0.209(3) 0.110 Uiso d D 1 H
H6w2 0.105(3) 0.835(3) 0.1721(17) 0.110 Uiso d D 1 H
N1 0.47087(16) 0.13618(15) 0.11385(14) 0.0385(5) Uani d . 1 N
N2 0.28090(16) 0.13669(15) 0.12746(14) 0.0376(5) Uani d . 1 N
N3 0.21190(16) 0.17997(15) 0.36695(14) 0.0383(5) Uani d . 1 N
N4 0.30879(16) 0.29761(15) 0.26840(14) 0.0358(5) Uani d . 1 N
N5 0.02072(17) 0.38103(16) 0.84684(16) 0.0455(6) Uani d . 1 N
N6 0.20416(17) 0.36082(15) 0.86259(14) 0.0395(5) Uani d . 1 N
N7 0.28905(17) 0.35918(16) 0.60729(15) 0.0411(5) Uani d . 1 N
N8 0.19630(16) 0.23346(15) 0.69031(14) 0.0382(5) Uani d . 1 N
C1 0.4515(2) -0.0086(2) 0.30718(18) 0.0481(7) Uani d . 1 C
C2 0.4833(3) -0.1125(2) 0.3354(3) 0.0761(10) Uani d . 1 C
H2a 0.5601 -0.1399 0.3122 0.114 Uiso calc R 1 H
H2b 0.4579 -0.1507 0.3057 0.114 Uiso calc R 1 H
H2c 0.4522 -0.1126 0.4064 0.114 Uiso calc R 1 H
C3 0.5646(2) 0.1347(2) 0.1120(2) 0.0512(7) Uani d . 1 C
H3 0.5716 0.1388 0.1720 0.061 Uiso calc R 1 H
C4 0.6519(2) 0.1273(2) 0.0247(2) 0.0580(8) Uani d . 1 C
H4 0.7161 0.1274 0.0257 0.070 Uiso calc R 1 H
C5 0.6418(2) 0.1198(2) -0.0632(2) 0.0573(8) Uani d . 1 C
H5 0.6997 0.1139 -0.1231 0.069 Uiso calc R 1 H
C6 0.5454(2) 0.1212(2) -0.06268(19) 0.0510(7) Uani d . 1 C
H6 0.5374 0.1169 -0.1222 0.061 Uiso calc R 1 H
C7 0.4604(2) 0.12889(17) 0.02731(17) 0.0384(6) Uani d . 1 C
C8 0.3553(2) 0.12765(17) 0.03446(17) 0.0371(6) Uani d . 1 C
C9 0.3335(3) 0.1168(2) -0.0476(2) 0.0522(7) Uani d . 1 C
H9 0.3853 0.1116 -0.1113 0.063 Uiso calc R 1 H
C10 0.2347(3) 0.1137(2) -0.0341(2) 0.0598(8) Uani d . 1 C
H10 0.2189 0.1064 -0.0885 0.072 Uiso calc R 1 H
C11 0.1597(2) 0.1214(2) 0.0605(2) 0.0589(8) Uani d . 1 C
H11 0.0923 0.1192 0.0713 0.071 Uiso calc R 1 H
C12 0.1857(2) 0.1322(2) 0.1392(2) 0.0473(7) Uani d . 1 C
H12 0.1348 0.1367 0.2034 0.057 Uiso calc R 1 H
C13 0.1668(2) 0.1138(2) 0.41031(19) 0.0489(7) Uani d . 1 C
H13 0.1933 0.0517 0.3781 0.059 Uiso calc R 1 H
C14 0.0814(2) 0.1358(2) 0.5022(2) 0.0560(8) Uani d . 1 C
H14 0.0504 0.0893 0.5308 0.067 Uiso calc R 1 H
C15 0.0437(2) 0.2265(2) 0.5500(2) 0.0550(8) Uani d . 1 C
H15 -0.0121 0.2417 0.6124 0.066 Uiso calc R 1 H
C16 0.0887(2) 0.2959(2) 0.50530(18) 0.0460(7) Uani d . 1 C
H16 0.0632 0.3583 0.5366 0.055 Uiso calc R 1 H
C17 0.17323(19) 0.26990(19) 0.41218(16) 0.0363(6) Uani d . 1 C
C18 0.22528(19) 0.33838(18) 0.35559(17) 0.0346(6) Uani d . 1 C
C19 0.1934(2) 0.4354(2) 0.3864(2) 0.0480(7) Uani d . 1 C
H19 0.1360 0.4622 0.4463 0.058 Uiso calc R 1 H
C20 0.2481(2) 0.4924(2) 0.3268(2) 0.0562(8) Uani d . 1 C
H20 0.2279 0.5581 0.3464 0.067 Uiso calc R 1 H
C21 0.3322(2) 0.4518(2) 0.2386(2) 0.0529(7) Uani d . 1 C
H21 0.3694 0.4894 0.1975 0.063 Uiso calc R 1 H
C22 0.3605(2) 0.35490(19) 0.21194(18) 0.0425(6) Uani d . 1 C
H22 0.4180 0.3275 0.1522 0.051 Uiso calc R 1 H
C23 0.0688(2) 0.5525(2) 0.6836(2) 0.0508(7) Uani d . 1 C
C24 0.0398(3) 0.6609(2) 0.6770(3) 0.0787(11) Uani d . 1 C
H24a 0.0710 0.6738 0.6089 0.118 Uiso calc R 1 H
H24b 0.0667 0.6871 0.7161 0.118 Uiso calc R 1 H
H24c -0.0368 0.6908 0.7016 0.118 Uiso calc R 1 H
C25 -0.0678(2) 0.3869(2) 0.8328(2) 0.0612(8) Uani d . 1 C
H25 -0.0663 0.3912 0.7688 0.073 Uiso calc R 1 H
C26 -0.1603(3) 0.3869(2) 0.9097(3) 0.0749(11) Uani d . 1 C
H26 -0.2201 0.3892 0.8980 0.090 Uiso calc R 1 H
C27 -0.1625(3) 0.3834(3) 1.0041(3) 0.0790(12) Uani d . 1 C
H27 -0.2246 0.3840 1.0575 0.095 Uiso calc R 1 H
C28 -0.0736(3) 0.3789(2) 1.0199(2) 0.0641(9) Uani d . 1 C
H28 -0.0753 0.3776 1.0840 0.077 Uiso calc R 1 H
C29 0.0194(2) 0.37646(18) 0.93924(19) 0.0428(6) Uani d . 1 C
C30 0.1201(2) 0.37077(18) 0.94878(17) 0.0412(6) Uani d . 1 C
C31 0.1283(3) 0.3763(2) 1.0393(2) 0.0552(8) Uani d . 1 C
H31 0.0690 0.3835 1.0984 0.066 Uiso calc R 1 H
C32 0.2238(3) 0.3711(2) 1.0410(2) 0.0649(9) Uani d . 1 C
H32 0.2302 0.3739 1.1014 0.078 Uiso calc R 1 H
C33 0.3102(3) 0.3619(2) 0.9541(2) 0.0603(8) Uani d . 1 C
H33 0.3757 0.3592 0.9541 0.072 Uiso calc R 1 H
C34 0.2969(2) 0.35683(19) 0.8658(2) 0.0479(7) Uani d . 1 C
H34 0.3553 0.3503 0.8062 0.058 Uiso calc R 1 H
C35 0.3294(2) 0.4295(2) 0.5694(2) 0.0560(8) Uani d . 1 C
H35 0.3032 0.4885 0.6074 0.067 Uiso calc R 1 H
C36 0.4088(2) 0.4166(2) 0.4756(3) 0.0648(9) Uani d . 1 C
H36 0.4357 0.4664 0.4506 0.078 Uiso calc R 1 H
C37 0.4476(2) 0.3303(2) 0.4197(2) 0.0545(8) Uani d . 1 C
H37 0.5002 0.3212 0.3557 0.065 Uiso calc R 1 H
C38 0.4086(2) 0.2566(2) 0.45850(18) 0.0457(7) Uani d . 1 C
H38 0.4350 0.1968 0.4220 0.055 Uiso calc R 1 H
C39 0.32882(19) 0.27381(19) 0.55341(17) 0.0361(6) Uani d . 1 C
C40 0.28102(19) 0.19929(18) 0.60240(17) 0.0365(6) Uani d . 1 C
C41 0.3191(2) 0.1042(2) 0.56409(19) 0.0491(7) Uani d . 1 C
H41 0.3780 0.0825 0.5041 0.059 Uiso calc R 1 H
C42 0.2684(3) 0.0410(2) 0.6161(2) 0.0606(9) Uani d . 1 C
H42 0.2928 -0.0237 0.5913 0.073 Uiso calc R 1 H
C43 0.1817(2) 0.0749(2) 0.7048(2) 0.0572(8) Uani d . 1 C
H43 0.1462 0.0336 0.7405 0.069 Uiso calc R 1 H
C44 0.1486(2) 0.1704(2) 0.73972(19) 0.0467(7) Uani d . 1 C
H44 0.0905 0.1927 0.8002 0.056 Uiso calc R 1 H
C45 0.1498(2) 0.8526(2) 0.81959(19) 0.0439(7) Uani d . 1 C
C46 0.2226(2) 0.7971(2) 0.71766(18) 0.0520(7) Uani d . 1 C
H46a 0.2937 0.8012 0.6978 0.062 Uiso calc R 1 H
H46b 0.2291 0.7289 0.7210 0.062 Uiso calc R 1 H
C47 0.2327(2) 0.7949(2) 0.55087(18) 0.0457(7) Uani d . 1 C
C48 0.3258(2) 0.7155(2) 0.51860(19) 0.0548(8) Uani d . 1 C
H48 0.3571 0.6863 0.5625 0.066 Uiso calc R 1 H
C49 0.3724(2) 0.6796(2) 0.41917(19) 0.0505(7) Uani d . 1 C
H49 0.4368 0.6273 0.3967 0.061 Uiso calc R 1 H
C50 0.3259(2) 0.7192(2) 0.35294(18) 0.0435(7) Uani d . 1 C
C51 0.2322(2) 0.7991(2) 0.38747(19) 0.0545(8) Uani d . 1 C
H51 0.1998 0.8277 0.3441 0.065 Uiso calc R 1 H
C52 0.1860(2) 0.8372(2) 0.4853(2) 0.0544(8) Uani d . 1 C
H52 0.1234 0.8913 0.5072 0.065 Uiso calc R 1 H
C53 0.3767(3) 0.6756(2) 0.2458(2) 0.0510(8) Uani d . 1 C

loop_
_atom_site_aniso_label
_atom_site_aniso_U_11
_atom_site_aniso_U_22
_atom_site_aniso_U_33
_atom_site_aniso_U_12
_atom_site_aniso_U_13
_atom_site_aniso_U_23
Cu1 0.03765(18) 0.03884(19) 0.02918(15) -0.01282(15) -0.00619(13) -0.00247(12)
Cu2 0.04063(19) 0.0417(2) 0.03410(16) -0.01322(15) -0.01143(14) -0.00238(13)
O1 0.0598(13) 0.0413(11) 0.0439(10) -0.0116(10) -0.0209(10) 0.0023(8)
O2 0.0810(16) 0.0682(15) 0.0562(12) -0.0306(13) -0.0246(12) -0.0069(11)
O3 0.0703(14) 0.0430(12) 0.0397(10) -0.0109(10) -0.0225(10) -0.0020(8)
O4 0.0721(15) 0.0719(16) 0.0612(13) -0.0200(13) -0.0277(12) -0.0102(11)
O5 0.0666(14) 0.0772(16) 0.0367(10) 0.0026(12) -0.0191(10) -0.0057(10)
O6 0.0496(12) 0.0553(13) 0.0416(10) -0.0044(11) -0.0086(9) -0.0002(9)
O7 0.0601(13) 0.0563(13) 0.0353(9) 0.0066(10) -0.0208(9) -0.0123(9)
O8 0.0575(15) 0.103(2) 0.0529(12) -0.0139(14) -0.0039(11) -0.0249(13)
O9 0.0887(17) 0.0710(16) 0.0402(11) -0.0139(13) -0.0276(12) -0.0040(10)
O1w 0.0569(14) 0.0707(17) 0.0650(13) -0.0200(12) -0.0156(11) -0.0070(12)
O2w 0.0969(19) 0.0670(16) 0.0381(11) -0.0113(15) -0.0058(11) -0.0005(10)
O3w 0.115(2) 0.108(2) 0.0470(13) -0.030(2) -0.0106(14) -0.0155(14)
O4w 0.0751(17) 0.0704(17) 0.0736(15) -0.0192(14) -0.0359(13) -0.0014(13)
O5w 0.136(3) 0.0674(17) 0.0767(17) -0.0403(19) -0.0411(17) -0.0020(14)
O6w 0.0731(16) 0.093(2) 0.0480(11) -0.0253(15) -0.0203(11) -0.0051(12)
N1 0.0369(12) 0.0379(12) 0.0350(11) -0.0139(10) -0.0065(9) -0.0041(9)
N2 0.0383(12) 0.0352(12) 0.0356(10) -0.0119(10) -0.0109(9) 0.0013(9)
N3 0.0402(12) 0.0429(13) 0.0304(10) -0.0184(11) -0.0085(9) -0.0003(9)
N4 0.0391(12) 0.0378(12) 0.0312(10) -0.0159(10) -0.0120(9) 0.0011(9)
N5 0.0383(13) 0.0439(14) 0.0480(13) -0.0129(11) -0.0094(10) -0.0112(10)
N6 0.0416(12) 0.0392(13) 0.0371(11) -0.0145(10) -0.0145(10) 0.0047(9)
N7 0.0377(12) 0.0416(13) 0.0449(12) -0.0168(11) -0.0142(10) 0.0023(10)
N8 0.0404(12) 0.0408(12) 0.0316(10) -0.0149(10) -0.0114(9) 0.0032(9)
C1 0.0515(17) 0.0465(17) 0.0318(13) -0.0076(15) -0.0082(13) -0.0055(12)
C2 0.089(3) 0.062(2) 0.084(2) -0.018(2) -0.049(2) 0.0208(19)
C3 0.0444(17) 0.0519(18) 0.0509(16) -0.0160(14) -0.0107(13) -0.0112(14)
C4 0.0394(16) 0.0507(19) 0.072(2) -0.0193(15) -0.0046(15) -0.0093(15)
C5 0.0512(18) 0.0496(18) 0.0510(17) -0.0223(15) 0.0059(14) -0.0040(14)
C6 0.0599(19) 0.0467(17) 0.0336(13) -0.0219(15) -0.0013(13) -0.0025(12)
C7 0.0465(15) 0.0266(13) 0.0357(13) -0.0129(12) -0.0084(11) -0.0025(10)
C8 0.0462(15) 0.0286(13) 0.0330(12) -0.0112(12) -0.0128(11) 0.0008(10)
C9 0.067(2) 0.0516(18) 0.0387(14) -0.0220(16) -0.0203(14) 0.0037(13)
C10 0.077(2) 0.060(2) 0.0575(18) -0.0239(18) -0.0411(17) 0.0047(15)
C11 0.0501(18) 0.057(2) 0.077(2) -0.0180(16) -0.0325(17) 0.0023(16)
C12 0.0416(16) 0.0445(17) 0.0503(15) -0.0129(13) -0.0136(13) 0.0010(13)
C13 0.0498(17) 0.0502(18) 0.0446(15) -0.0225(15) -0.0121(13) 0.0062(13)
C14 0.0524(18) 0.069(2) 0.0469(16) -0.0323(17) -0.0108(14) 0.0138(15)
C15 0.0474(17) 0.075(2) 0.0356(14) -0.0242(17) -0.0053(12) 0.0011(14)
C16 0.0412(15) 0.0557(18) 0.0352(13) -0.0147(14) -0.0092(12) -0.0059(12)
C17 0.0316(13) 0.0483(16) 0.0290(11) -0.0140(12) -0.0113(10) 0.0006(11)
C18 0.0315(13) 0.0387(15) 0.0334(12) -0.0099(11) -0.0139(10) -0.0014(11)
C19 0.0435(16) 0.0441(17) 0.0489(15) -0.0105(14) -0.0128(13) -0.0083(13)
C20 0.0587(19) 0.0394(17) 0.0704(19) -0.0199(15) -0.0221(16) 0.0001(14)
C21 0.0528(18) 0.0460(18) 0.0589(17) -0.0244(15) -0.0149(14) 0.0075(14)
C22 0.0403(15) 0.0438(16) 0.0392(13) -0.0163(13) -0.0098(12) 0.0025(12)
C23 0.0484(17) 0.0545(19) 0.0372(14) -0.0115(15) -0.0091(13) 0.0008(14)
C24 0.099(3) 0.056(2) 0.088(2) -0.019(2) -0.050(2) 0.0152(19)
C25 0.0460(18) 0.058(2) 0.077(2) -0.0154(16) -0.0200(16) -0.0162(16)
C26 0.0422(19) 0.058(2) 0.114(3) -0.0207(17) -0.0138(19) -0.011(2)
C27 0.048(2) 0.065(2) 0.097(3) -0.0244(18) 0.003(2) 0.017(2)
C28 0.057(2) 0.060(2) 0.0522(17) -0.0197(17) 0.0012(15) 0.0134(15)
C29 0.0469(16) 0.0292(14) 0.0429(14) -0.0131(12) -0.0076(12) 0.0008(11)
C30 0.0528(17) 0.0318(14) 0.0338(13) -0.0136(13) -0.0126(12) 0.0028(11)
C31 0.076(2) 0.0447(18) 0.0367(14) -0.0166(16) -0.0171(15) 0.0033(12)
C32 0.098(3) 0.049(2) 0.0537(18) -0.0141(19) -0.046(2) 0.0054(15)
C33 0.074(2) 0.0467(19) 0.076(2) -0.0180(17) -0.0479(19) 0.0085(16)
C34 0.0518(17) 0.0388(16) 0.0527(16) -0.0156(14) -0.0204(14) 0.0077(13)
C35 0.0457(17) 0.0444(18) 0.073(2) -0.0186(15) -0.0156(15) 0.0012(15)
C36 0.0456(18) 0.060(2) 0.085(2) -0.0272(17) -0.0157(17) 0.0184(18)
C37 0.0356(15) 0.072(2) 0.0518(16) -0.0229(16) -0.0100(13) 0.0146(16)
C38 0.0363(15) 0.0564(18) 0.0404(14) -0.0152(14) -0.0109(12) 0.0019(13)
C39 0.0307(13) 0.0418(15) 0.0391(13) -0.0143(12) -0.0155(11) 0.0046(11)
C40 0.0367(14) 0.0386(15) 0.0349(12) -0.0129(12) -0.0144(11) -0.0003(11)
C41 0.0485(17) 0.0470(17) 0.0412(14) -0.0151(14) -0.0066(12) -0.0053(13)
C42 0.069(2) 0.0404(17) 0.0616(18) -0.0197(16) -0.0120(16) -0.0061(14)
C43 0.065(2) 0.0480(19) 0.0570(17) -0.0267(16) -0.0163(15) 0.0088(14)
C44 0.0482(16) 0.0511(18) 0.0375(13) -0.0203(14) -0.0111(12) 0.0072(12)
C45 0.0460(17) 0.0433(17) 0.0366(14) -0.0146(14) -0.0104(12) 0.0013(12)
C46 0.0548(18) 0.0534(18) 0.0356(13) -0.0021(15) -0.0182(13) -0.0037(13)
C47 0.0509(17) 0.0459(16) 0.0340(13) -0.0094(14) -0.0150(12) -0.0059(12)
C48 0.0548(18) 0.0561(19) 0.0409(14) -0.0014(15) -0.0205(13) 0.0006(13)
C49 0.0482(17) 0.0459(17) 0.0413(14) -0.0049(14) -0.0096(13) -0.0042(13)
C50 0.0520(17) 0.0429(16) 0.0349(13) -0.0207(14) -0.0120(12) -0.0015(12)
C51 0.0607(19) 0.060(2) 0.0416(14) -0.0080(16) -0.0287(14) -0.0037(14)
C52 0.0549(18) 0.0512(19) 0.0458(15) 0.0026(15) -0.0241(14) -0.0089(13)
C53 0.062(2) 0.0496(18) 0.0363(14) -0.0280(17) -0.0053(14) -0.0026(13)

loop_
_atom_type_symbol
_atom_type_description
_atom_type_scat_dispersion_real
_atom_type_scat_dispersion_imag
_atom_type_scat_source
C C 0.0033 0.0016 'International Tables Vol C Tables 4.2.6.8 and 6.1.1.4'
H H 0.0000 0.0000 'International Tables Vol C Tables 4.2.6.8 and 6.1.1.4'
N N 0.0061 0.0033 'International Tables Vol C Tables 4.2.6.8 and 6.1.1.4'
O O 0.0106 0.0060 'International Tables Vol C Tables 4.2.6.8 and 6.1.1.4'
Cu Cu 0.3201 1.2651 'International Tables Vol C Tables 4.2.6.8 and 6.1.1.4'

loop_
_geom_angle_atom_site_label_1
_geom_angle_atom_site_label_2
_geom_angle_atom_site_label_3
_geom_angle
_geom_angle_publ_flag
O1 Cu1 N1 92.96(9) yes
O1 Cu1 N2 96.28(8) yes
O1 Cu1 N3 91.67(9) yes
O1 Cu1 N4 155.77(8) yes
N1 Cu1 N2 78.46(8) yes
N1 Cu1 N3 174.85(8) yes
N1 Cu1 N4 94.85(9) yes
N2 Cu1 N3 103.30(8) yes
N2 Cu1 N4 107.74(8) yes
N3 Cu1 N4 80.00(9) yes
O3 Cu2 N5 91.58(9) yes
O3 Cu2 N6 93.97(8) yes
O3 Cu2 N7 92.38(9) yes
O3 Cu2 N8 164.46(8) yes
N5 Cu2 N6 77.76(9) yes
N5 Cu2 N7 171.03(9) yes
N5 Cu2 N8 93.70(9) yes
N6 Cu2 N7 109.96(8) yes
N6 Cu2 N8 101.42(9) yes
N7 Cu2 N8 80.48(9) yes
C1 O1 Cu1 112.64(18) no
C23 O3 Cu2 110.21(19) no
C47 O7 C46 118.1(2) no
H1w1 O1w H1w2 110(2) no
H2w1 O2w H2w2 109(2) no
H3w1 O3w H3w2 110(2) no
H4w1 O4w H4w2 110(2) no
H5w1 O5w H5w2 109(2) no
H6w1 O6w H6w2 110(2) no
C3 N1 C7 119.1(2) no
C3 N1 Cu1 123.25(18) no
C7 N1 Cu1 117.61(17) no
C12 N2 C8 118.4(2) no
C12 N2 Cu1 129.57(18) no
C8 N2 Cu1 111.96(16) no
C17 N3 C13 119.6(2) no
C17 N3 Cu1 116.09(15) no
C13 N3 Cu1 124.20(18) no
C22 N4 C18 118.1(2) no
C22 N4 Cu1 127.62(17) no
C18 N4 Cu1 114.32(16) no
C29 N5 C25 119.6(2) no
C29 N5 Cu2 117.98(18) no
C25 N5 Cu2 122.4(2) no
C34 N6 C30 118.2(2) no
C34 N6 Cu2 128.82(18) no
C30 N6 Cu2 112.33(17) no
C39 N7 C35 118.9(2) no
C39 N7 Cu2 115.07(16) no
C35 N7 Cu2 125.58(19) no
C44 N8 C40 117.5(2) no
C44 N8 Cu2 127.50(17) no
C40 N8 Cu2 114.95(16) no
O2 C1 O1 124.1(3) no
O2 C1 C2 119.7(3) no
O1 C1 C2 116.1(3) no
C1 C2 H2a 109.5 no
C1 C2 H2b 109.5 no
H2a C2 H2b 109.5 no
C1 C2 H2c 109.5 no
H2a C2 H2c 109.5 no
H2b C2 H2c 109.5 no
N1 C3 C4 122.7(3) no
N1 C3 H3 118.7 no
C4 C3 H3 118.7 no
C5 C4 C3 118.5(3) no
C5 C4 H4 120.7 no
C3 C4 H4 120.7 no
C4 C5 C6 119.6(3) no
C4 C5 H5 120.2 no
C6 C5 H5 120.2 no
C5 C6 C7 119.4(3) no
C5 C6 H6 120.3 no
C7 C6 H6 120.3 no
N1 C7 C6 120.7(3) no
N1 C7 C8 116.5(2) no
C6 C7 C8 122.9(2) no
N2 C8 C9 121.3(2) no
N2 C8 C7 115.4(2) no
C9 C8 C7 123.3(2) no
C10 C9 C8 119.5(3) no
C10 C9 H9 120.3 no
C8 C9 H9 120.3 no
C11 C10 C9 119.2(3) no
C11 C10 H10 120.4 no
C9 C10 H10 120.4 no
C10 C11 C12 118.8(3) no
C10 C11 H11 120.6 no
C12 C11 H11 120.6 no
N2 C12 C11 122.8(3) no
N2 C12 H12 118.6 no
C11 C12 H12 118.6 no
N3 C13 C14 121.5(3) no
N3 C13 H13 119.2 no
C14 C13 H13 119.2 no
C15 C14 C13 119.2(3) no
C15 C14 H14 120.4 no
C13 C14 H14 120.4 no
C14 C15 C16 119.9(2) no
C14 C15 H15 120.1 no
C16 C15 H15 120.1 no
C15 C16 C17 118.3(3) no
C15 C16 H16 120.9 no
C17 C16 H16 120.9 no
N3 C17 C16 121.5(2) no
N3 C17 C18 115.11(19) no
C16 C17 C18 123.4(2) no
N4 C18 C19 121.7(2) no
N4 C18 C17 114.1(2) no
C19 C18 C17 124.2(2) no
C18 C19 C20 118.9(2) no
C18 C19 H19 120.5 no
C20 C19 H19 120.5 no
C21 C20 C19 119.7(3) no
C21 C20 H20 120.2 no
C19 C20 H20 120.2 no
C22 C21 C20 118.9(2) no
C22 C21 H21 120.6 no
C20 C21 H21 120.6 no
N4 C22 C21 122.8(2) no
N4 C22 H22 118.6 no
C21 C22 H22 118.6 no
O4 C23 O3 124.0(3) no
O4 C23 C24 120.5(3) no
O3 C23 C24 115.5(3) no
C23 C24 H24a 109.5 no
C23 C24 H24b 109.5 no
H24a C24 H24b 109.5 no
C23 C24 H24c 109.5 no
H24a C24 H24c 109.5 no
H24b C24 H24c 109.5 no
N5 C25 C26 122.3(3) no
N5 C25 H25 118.9 no
C26 C25 H25 118.9 no
C25 C26 C27 118.4(3) no
C25 C26 H26 120.8 no
C27 C26 H26 120.8 no
C28 C27 C26 120.1(3) no
C28 C27 H27 119.9 no
C26 C27 H27 119.9 no
C27 C28 C29 119.4(3) no
C27 C28 H28 120.3 no
C29 C28 H28 120.3 no
N5 C29 C28 120.2(3) no
N5 C29 C30 116.4(2) no
C28 C29 C30 123.4(3) no
N6 C30 C31 121.5(3) no
N6 C30 C29 115.1(2) no
C31 C30 C29 123.4(2) no
C32 C31 C30 119.4(3) no
C32 C31 H31 120.3 no
C30 C31 H31 120.3 no
C31 C32 C33 120.2(3) no
C31 C32 H32 119.9 no
C33 C32 H32 119.9 no
C32 C33 C34 117.7(3) no
C32 C33 H33 121.1 no
C34 C33 H33 121.1 no
N6 C34 C33 123.0(3) no
N6 C34 H34 118.5 no
C33 C34 H34 118.5 no
N7 C35 C36 121.6(3) no
N7 C35 H35 119.2 no
C36 C35 H35 119.2 no
C37 C36 C35 119.5(3) no
C37 C36 H36 120.3 no
C35 C36 H36 120.3 no
C36 C37 C38 119.5(3) no
C36 C37 H37 120.3 no
C38 C37 H37 120.3 no
C37 C38 C39 118.4(3) no
C37 C38 H38 120.8 no
C39 C38 H38 120.8 no
N7 C39 C38 122.1(2) no
N7 C39 C40 115.1(2) no
C38 C39 C40 122.8(2) no
N8 C40 C41 122.4(2) no
N8 C40 C39 113.8(2) no
C41 C40 C39 123.8(2) no
C40 C41 C42 118.9(2) no
C40 C41 H41 120.5 no
C42 C41 H41 120.5 no
C43 C42 C41 119.3(3) no
C43 C42 H42 120.3 no
C41 C42 H42 120.3 no
C44 C43 C42 118.9(3) no
C44 C43 H43 120.6 no
C42 C43 H43 120.6 no
N8 C44 C43 122.9(2) no
N8 C44 H44 118.5 no
C43 C44 H44 118.5 no
O6 C45 O5 127.0(2) no
O6 C45 C46 119.0(3) no
O5 C45 C46 113.9(3) no
O7 C46 C45 109.9(2) no
O7 C46 H46a 109.7 no
C45 C46 H46a 109.7 no
O7 C46 H46b 109.7 no
C45 C46 H46b 109.7 no
H46a C46 H46b 108.2 no
O7 C47 C48 124.5(3) no
O7 C47 C52 115.4(2) no
C48 C47 C52 120.1(2) no
C47 C48 C49 118.9(3) no
C47 C48 H48 120.5 no
C49 C48 H48 120.5 no
C50 C49 C48 122.0(3) no
C50 C49 H49 119.0 no
C48 C49 H49 119.0 no
C49 C50 C51 117.8(2) no
C49 C50 C53 120.6(3) no
C51 C50 C53 121.6(3) no
C52 C51 C50 121.0(3) no
C52 C51 H51 119.5 no
C50 C51 H51 119.5 no
C47 C52 C51 120.1(3) no
C47 C52 H52 119.9 no
C51 C52 H52 119.9 no
O8 C53 O9 124.3(3) no
O8 C53 C50 117.5(3) no
O9 C53 C50 118.2(3) no

loop_
_geom_bond_atom_site_label_1
_geom_bond_atom_site_label_2
_geom_bond_distance
_geom_bond_publ_flag
Cu1 O1 1.976(2) yes
Cu1 N1 2.006(2) yes
Cu1 N2 2.193(2) yes
Cu1 N4 2.048(2) yes
Cu1 N3 1.998(2) yes
Cu2 O3 1.964(2) yes
Cu2 N5 2.016(2) yes
Cu2 N6 2.206(2) yes
Cu2 N7 2.012(2) yes
Cu2 N8 2.020(2) yes
O1 C1 1.267(3) no
O2 C1 1.232(3) no
O3 C23 1.278(4) no
O4 C23 1.230(3) no
O5 C45 1.255(3) no
O6 C45 1.227(3) no
O7 C47 1.374(3) no
O7 C46 1.416(3) no
O8 C53 1.241(4) no
O9 C53 1.245(4) no
O1w H1w1 0.840(10) no
O1w H1w2 0.860(10) no
O2w H2w1 0.850(10) no
O2w H2w2 0.850(10) no
O3w H3w1 0.840(10) no
O3w H3w2 0.860(10) no
O4w H4w1 0.840(10) no
O4w H4w2 0.850(10) no
O5w H5w1 0.860(10) no
O5w H5w2 0.850(10) no
O6w H6w1 0.850(10) no
O6w H6w2 0.850(10) no
N1 C3 1.332(3) no
N1 C7 1.348(3) no
N2 C12 1.337(3) no
N2 C8 1.347(3) no
N3 C17 1.338(3) no
N3 C13 1.340(3) no
N4 C22 1.344(3) no
N4 C18 1.357(3) no
N5 C29 1.345(3) no
N5 C25 1.340(4) no
N6 C34 1.335(3) no
N6 C30 1.341(3) no
N7 C39 1.335(3) no
N7 C35 1.337(3) no
N8 C44 1.347(3) no
N8 C40 1.356(3) no
C1 C2 1.515(4) no
C2 H2a 0.9600 no
C2 H2b 0.9600 no
C2 H2c 0.9600 no
C3 C4 1.380(4) no
C3 H3 0.9300 no
C4 C5 1.364(4) no
C4 H4 0.9300 no
C5 C6 1.378(4) no
C5 H5 0.9300 no
C6 C7 1.386(3) no
C6 H6 0.9300 no
C7 C8 1.480(4) no
C8 C9 1.384(4) no
C9 C10 1.374(4) no
C9 H9 0.9300 no
C10 C11 1.369(4) no
C10 H10 0.9300 no
C11 C12 1.375(4) no
C11 H11 0.9300 no
C12 H12 0.9300 no
C13 C14 1.387(4) no
C13 H13 0.9300 no
C14 C15 1.364(4) no
C14 H14 0.9300 no
C15 C16 1.385(4) no
C15 H15 0.9300 no
C16 C17 1.395(3) no
C16 H16 0.9300 no
C17 C18 1.477(3) no
C18 C19 1.376(4) no
C19 C20 1.380(4) no
C19 H19 0.9300 no
C20 C21 1.369(4) no
C20 H20 0.9300 no
C21 C22 1.367(4) no
C21 H21 0.9300 no
C22 H22 0.9300 no
C23 C24 1.503(4) no
C24 H24a 0.9600 no
C24 H24b 0.9600 no
C24 H24c 0.9600 no
C25 C26 1.371(4) no
C25 H25 0.9300 no
C26 C27 1.370(5) no
C26 H26 0.9300 no
C27 C28 1.365(5) no
C27 H27 0.9300 no
C28 C29 1.391(4) no
C28 H28 0.9300 no
C29 C30 1.484(4) no
C30 C31 1.385(4) no
C31 C32 1.360(4) no
C31 H31 0.9300 no
C32 C33 1.365(4) no
C32 H32 0.9300 no
C33 C34 1.389(4) no
C33 H33 0.9300 no
C34 H34 0.9300 no
C35 C36 1.378(4) no
C35 H35 0.9300 no
C36 C37 1.362(4) no
C36 H36 0.9300 no
C37 C38 1.374(4) no
C37 H37 0.9300 no
C38 C39 1.386(3) no
C38 H38 0.9300 no
C39 C40 1.487(3) no
C40 C41 1.371(4) no
C41 C42 1.381(4) no
C41 H41 0.9300 no
C42 C43 1.374(4) no
C42 H42 0.9300 no
C43 C44 1.370(4) no
C43 H43 0.9300 no
C44 H44 0.9300 no
C45 C46 1.527(3) no
C46 H46a 0.9700 no
C46 H46b 0.9700 no
C47 C48 1.373(4) no
C47 C52 1.383(4) no
C48 C49 1.392(4) no
C48 H48 0.9300 no
C49 C50 1.381(4) no
C49 H49 0.9300 no
C50 C51 1.384(4) no
C50 C53 1.520(4) no
C51 C52 1.381(4) no
C51 H51 0.9300 no
C52 H52 0.9300 no

loop_
_geom_hbond_atom_site_label_D
_geom_hbond_atom_site_label_H
_geom_hbond_atom_site_label_A
_geom_hbond_site_symmetry_A
_geom_hbond_distance_DH
_geom_hbond_distance_HA
_geom_hbond_distance_DA
_geom_hbond_angle_DHA
_geom_hbond_publ_flag
O1w H1w2 O5 . 0.860(10) 1.900(10) 2.748(3) 168(4) yes
O1w H1w1 O3w . 0.840(10) 2.080(10) 2.898(4) 162(3) yes
O2w H2w1 O5 . 0.850(10) 1.910(10) 2.762(3) 174(4) yes
O2w H2w2 O6 2_577 0.850(10) 2.07(2) 2.855(3) 154(4) yes
O3w H3w1 O9 1_556 0.840(10) 2.000(10) 2.843(3) 178(4) yes
O3w H3w2 O3w 2_667 0.860(10) 2.21(3) 2.959(7) 146(5) yes
O4w H4w1 O6 . 0.840(10) 2.30(2) 3.081(3) 155(3) yes
O4w H4w2 O6w 2_576 0.850(10) 2.020(10) 2.858(4) 168(4) yes
O5w H5w1 O8 . 0.860(10) 1.92(2) 2.757(4) 165(4) yes
O5w H5w2 O1w 2_666 0.850(10) 1.950(10) 2.799(3) 175(4) yes
O6w H6w1 O9 . 0.850(10) 1.910(10) 2.754(4) 171(4) yes
O6w H6w2 O2w 1_554 0.850(10) 1.970(10) 2.794(4) 163(3) yes

loop_
_geom_torsion_atom_site_label_1
_geom_torsion_atom_site_label_2
_geom_torsion_atom_site_label_3
_geom_torsion_atom_site_label_4
_geom_torsion
_geom_torsion_publ_flag
N3 Cu1 O1 C1 -90.72(18) no
N1 Cu1 O1 C1 87.00(18) no
N4 Cu1 O1 C1 -21.7(3) no
N2 Cu1 O1 C1 165.71(17) no
N7 Cu2 O3 C23 80.11(19) no
N5 Cu2 O3 C23 -91.84(19) no
N8 Cu2 O3 C23 18.1(4) no
N6 Cu2 O3 C23 -169.68(18) no
O1 Cu1 N1 C3 -82.9(2) no
N3 Cu1 N1 C3 70.9(11) no
N4 Cu1 N1 C3 74.2(2) no
N2 Cu1 N1 C3 -178.7(2) no
O1 Cu1 N1 C7 98.54(19) no
N3 Cu1 N1 C7 -107.7(10) no
N4 Cu1 N1 C7 -104.41(18) no
N2 Cu1 N1 C7 2.73(17) no
O1 Cu1 N2 C12 84.2(2) no
N3 Cu1 N2 C12 -9.0(2) no
N1 Cu1 N2 C12 175.9(2) no
N4 Cu1 N2 C12 -92.6(2) no
O1 Cu1 N2 C8 -93.44(17) no
N3 Cu1 N2 C8 173.35(16) no
N1 Cu1 N2 C8 -1.69(16) no
N4 Cu1 N2 C8 89.76(17) no
O1 Cu1 N3 C17 151.72(19) no
N1 Cu1 N3 C17 -2.1(11) no
N4 Cu1 N3 C17 -5.39(18) no
N2 Cu1 N3 C17 -111.42(18) no
O1 Cu1 N3 C13 -24.6(2) no
N1 Cu1 N3 C13 -18E1(4) no
N4 Cu1 N3 C13 178.2(2) no
N2 Cu1 N3 C13 72.2(2) no
O1 Cu1 N4 C22 111.2(2) no
N3 Cu1 N4 C22 -177.4(2) no
N1 Cu1 N4 C22 2.9(2) no
N2 Cu1 N4 C22 -76.5(2) no
O1 Cu1 N4 C18 -68.0(3) no
N3 Cu1 N4 C18 3.30(17) no
N1 Cu1 N4 C18 -176.40(17) no
N2 Cu1 N4 C18 104.19(17) no
O3 Cu2 N5 C29 -92.4(2) no
N7 Cu2 N5 C29 151.4(5) no
N8 Cu2 N5 C29 102.2(2) no
N6 Cu2 N5 C29 1.30(18) no
O3 Cu2 N5 C25 89.4(2) no
N7 Cu2 N5 C25 -26.8(7) no
N8 Cu2 N5 C25 -76.0(2) no
N6 Cu2 N5 C25 -176.9(2) no
O3 Cu2 N6 C34 -84.7(2) no
N7 Cu2 N6 C34 9.3(2) no
N5 Cu2 N6 C34 -175.4(2) no
N8 Cu2 N6 C34 93.2(2) no
O3 Cu2 N6 C30 85.95(18) no
N7 Cu2 N6 C30 179.94(16) no
N5 Cu2 N6 C30 -4.81(17) no
N8 Cu2 N6 C30 -96.16(18) no
O3 Cu2 N7 C39 -159.86(19) no
N5 Cu2 N7 C39 -43.7(7) no
N8 Cu2 N7 C39 6.26(18) no
N6 Cu2 N7 C39 105.05(19) no
O3 Cu2 N7 C35 12.3(2) no
N5 Cu2 N7 C35 128.4(6) no
N8 Cu2 N7 C35 178.4(3) no
N6 Cu2 N7 C35 -82.8(2) no
O3 Cu2 N8 C44 -120.7(3) no
N7 Cu2 N8 C44 175.8(2) no
N5 Cu2 N8 C44 -11.1(2) no
N6 Cu2 N8 C44 67.2(2) no
O3 Cu2 N8 C40 61.0(4) no
N7 Cu2 N8 C40 -2.45(18) no
N5 Cu2 N8 C40 170.68(19) no
N6 Cu2 N8 C40 -111.07(18) no
Cu1 O1 C1 O2 -5.6(3) no
Cu1 O1 C1 C2 173.9(2) no
C7 N1 C3 C4 0.9(4) no
Cu1 N1 C3 C4 -177.7(2) no
N1 C3 C4 C5 -0.9(5) no
C3 C4 C5 C6 0.8(4) no
C4 C5 C6 C7 -0.8(4) no
C3 N1 C7 C6 -0.8(4) no
Cu1 N1 C7 C6 177.85(19) no
C3 N1 C7 C8 178.0(2) no
Cu1 N1 C7 C8 -3.3(3) no
C5 C6 C7 N1 0.7(4) no
C5 C6 C7 C8 -178.0(3) no
C12 N2 C8 C9 1.8(4) no
Cu1 N2 C8 C9 179.7(2) no
C12 N2 C8 C7 -177.4(2) no
Cu1 N2 C8 C7 0.5(3) no
N1 C7 C8 N2 1.7(3) no
C6 C7 C8 N2 -179.5(2) no
N1 C7 C8 C9 -177.4(2) no
C6 C7 C8 C9 1.3(4) no
N2 C8 C9 C10 -1.0(4) no
C7 C8 C9 C10 178.2(3) no
C8 C9 C10 C11 -0.1(5) no
C9 C10 C11 C12 0.2(5) no
C8 N2 C12 C11 -1.7(4) no
Cu1 N2 C12 C11 -179.2(2) no
C10 C11 C12 N2 0.7(5) no
C17 N3 C13 C14 -1.0(4) no
Cu1 N3 C13 C14 175.3(2) no
N3 C13 C14 C15 -0.9(5) no
C13 C14 C15 C16 1.8(5) no
C14 C15 C16 C17 -0.8(4) no
C13 N3 C17 C16 2.0(4) no
Cu1 N3 C17 C16 -174.5(2) no
C13 N3 C17 C18 -177.0(2) no
Cu1 N3 C17 C18 6.4(3) no
C15 C16 C17 N3 -1.1(4) no
C15 C16 C17 C18 177.8(3) no
C22 N4 C18 C19 0.0(4) no
Cu1 N4 C18 C19 179.4(2) no
C22 N4 C18 C17 179.7(2) no
Cu1 N4 C18 C17 -0.9(3) no
N3 C17 C18 N4 -3.5(3) no
C16 C17 C18 N4 177.5(2) no
N3 C17 C18 C19 176.1(2) no
C16 C17 C18 C19 -2.9(4) no
N4 C18 C19 C20 0.0(4) no
C17 C18 C19 C20 -179.7(3) no
C18 C19 C20 C21 0.3(5) no
C19 C20 C21 C22 -0.5(5) no
C18 N4 C22 C21 -0.3(4) no
Cu1 N4 C22 C21 -179.5(2) no
C20 C21 C22 N4 0.5(5) no
Cu2 O3 C23 O4 4.4(3) no
Cu2 O3 C23 C24 -175.4(2) no
C29 N5 C25 C26 -1.1(4) no
Cu2 N5 C25 C26 177.1(2) no
N5 C25 C26 C27 1.8(5) no
C25 C26 C27 C28 -0.7(5) no
C26 C27 C28 C29 -1.0(5) no
C25 N5 C29 C28 -0.7(4) no
Cu2 N5 C29 C28 -179.0(2) no
C25 N5 C29 C30 -179.6(2) no
Cu2 N5 C29 C30 2.1(3) no
C27 C28 C29 N5 1.7(4) no
C27 C28 C29 C30 -179.5(3) no
C34 N6 C30 C31 -0.3(4) no
Cu2 N6 C30 C31 -172.1(2) no
C34 N6 C30 C29 178.9(2) no
Cu2 N6 C30 C29 7.2(3) no
N5 C29 C30 N6 -6.5(3) no
C28 C29 C30 N6 174.6(2) no
N5 C29 C30 C31 172.7(2) no
C28 C29 C30 C31 -6.1(4) no
N6 C30 C31 C32 -0.3(4) no
C29 C30 C31 C32 -179.5(3) no
C30 C31 C32 C33 0.9(5) no
C31 C32 C33 C34 -0.9(5) no
C30 N6 C34 C33 0.4(4) no
Cu2 N6 C34 C33 170.5(2) no
C32 C33 C34 N6 0.2(4) no
C39 N7 C35 C36 1.6(4) no
Cu2 N7 C35 C36 -170.3(2) no
N7 C35 C36 C37 -0.1(5) no
C35 C36 C37 C38 -1.4(5) no
C36 C37 C38 C39 1.2(4) no
C35 N7 C39 C38 -1.7(4) no
Cu2 N7 C39 C38 171.0(2) no
C35 N7 C39 C40 178.6(2) no
Cu2 N7 C39 C40 -8.7(3) no
C37 C38 C39 N7 0.3(4) no
C37 C38 C39 C40 -180.0(3) no
C44 N8 C40 C41 -0.7(4) no
Cu2 N8 C40 C41 177.7(2) no
C44 N8 C40 C39 -179.8(2) no
Cu2 N8 C40 C39 -1.3(3) no
N7 C39 C40 N8 6.6(3) no
C38 C39 C40 N8 -173.1(2) no
N7 C39 C40 C41 -172.4(3) no
C38 C39 C40 C41 7.9(4) no
N8 C40 C41 C42 0.9(4) no
C39 C40 C41 C42 179.9(3) no
C40 C41 C42 C43 -0.2(5) no
C41 C42 C43 C44 -0.7(5) no
C40 N8 C44 C43 -0.2(4) no
Cu2 N8 C44 C43 -178.4(2) no
C42 C43 C44 N8 0.9(5) no
C47 O7 C46 C45 -178.1(2) no
O6 C45 C46 O7 2.3(4) no
O5 C45 C46 O7 -178.1(2) no
C46 O7 C47 C48 -0.3(4) no
C46 O7 C47 C52 179.5(3) no
O7 C47 C48 C49 -179.5(3) no
C52 C47 C48 C49 0.7(5) no
C47 C48 C49 C50 -2.3(5) no
C48 C49 C50 C51 2.4(4) no
C48 C49 C50 C53 -177.6(3) no
C49 C50 C51 C52 -0.9(4) no
C53 C50 C51 C52 179.0(3) no
O7 C47 C52 C51 -179.1(3) no
C48 C47 C52 C51 0.7(5) no
C50 C51 C52 C47 -0.6(5) no
C49 C50 C53 O8 -12.8(4) no
C51 C50 C53 O8 167.3(3) no
C49 C50 C53 O9 164.5(3) no
C51 C50 C53 O9 -15.4(4) no
